data_7703738
loop_
_publ_author_name
'Draho\<s, Bohuslav'
'C\'isa\<rov\'a, Ivana'
'Laguta, Oleksii'
'Santana, Vinicius T.'
'Neugebauer, Petr'
'Herchel, Radovan'

_publ_section_title
;
 Structural, magnetic, redox and theoretical characterization of
 seven-coordinate first-row transition metal complexes with a macrocyclic
 ligand containing two benzimidazolyl N-pendant arms.
;
_journal_issue 14
_journal_name_full 'Dalton transactions (Cambridge, England : 2003)'
_journal_page_first 4425
_journal_page_last 4440
_journal_paper_doi 10.1039/d0dt00166j
_journal_volume 49
_journal_year 2020
_chemical_formula_moiety '2(C29 H33 Mn N7 O2),4(Cl O4),3(C H3 N O2)'
_chemical_formula_sum 'C61 H75 Cl4 Mn2 N17 O26'
_chemical_formula_weight 1714.06
_space_group_crystal_system triclinic
_space_group_IT_number 2
_space_group_name_Hall '-P 1'
_space_group_name_H-M_alt 'P -1'
_atom_sites_solution_hydrogens mixed
_audit_creation_method SHELXL-2014/7
_audit_update_record
;
2019-07-22 deposited with the CCDC.	2020-02-14 downloaded from the CCDC.
;
_cell_angle_alpha 77.3590(10)
_cell_angle_beta 76.2910(10)
_cell_angle_gamma 86.4830(10)
_cell_formula_units_Z 2
_cell_length_a 13.8753(4)
_cell_length_b 14.9584(4)
_cell_length_c 18.8648(6)
_cell_measurement_reflns_used 9995
_cell_measurement_temperature 150(2)
_cell_measurement_theta_max 27.2406
_cell_measurement_theta_min 2.2735
_cell_volume 3711.50(19)
_computing_cell_refinement 'SAINT V8.38A (Bruker AXS Inc., 2017)'
_computing_data_collection 'Bruker Instrument Service v2018.1.0.3'
_computing_data_reduction 'SAINT V8.38A (Bruker AXS Inc., 2017)'
_computing_structure_refinement 'SHELXL-2014/7 (Sheldrick, 2014)'
_computing_structure_solution 'SHELXT 2014/5 (Sheldrick, 2014)'
_diffrn_ambient_temperature 150(2)
_diffrn_measured_fraction_theta_full 1.000
_diffrn_measured_fraction_theta_max 1.000
_diffrn_measurement_device_type 'NoniusKappa+Bruker APEX-II CCD'
_diffrn_measurement_method '\f and \w scans'
_diffrn_radiation_type MoK\a
_diffrn_radiation_wavelength 0.71073
_diffrn_reflns_av_R_equivalents 0.0299
_diffrn_reflns_av_unetI/netI 0.0366
_diffrn_reflns_Laue_measured_fraction_full 1.000
_diffrn_reflns_Laue_measured_fraction_max 1.000
_diffrn_reflns_limit_h_max 16
_diffrn_reflns_limit_h_min -16
_diffrn_reflns_limit_k_max 17
_diffrn_reflns_limit_k_min -17
_diffrn_reflns_limit_l_max 18
_diffrn_reflns_limit_l_min -22
_diffrn_reflns_number 43364
_diffrn_reflns_point_group_measured_fraction_full 1.000
_diffrn_reflns_point_group_measured_fraction_max 1.000
_diffrn_reflns_theta_full 25.000
_diffrn_reflns_theta_max 25.000
_diffrn_reflns_theta_min 1.669
_diffrn_source 'fine-focus sealed tube'
_exptl_absorpt_coefficient_mu 0.575
_exptl_absorpt_correction_T_max 0.87
_exptl_absorpt_correction_T_min 0.80
_exptl_absorpt_correction_type multi-scan
_exptl_absorpt_process_details '(SADABS; Sheldrick, 2004)'
_exptl_crystal_colour 'light yellow'
_exptl_crystal_density_diffrn 1.534
_exptl_crystal_description prism
_exptl_crystal_F_000 1772
_exptl_crystal_size_max 0.413
_exptl_crystal_size_mid 0.362
_exptl_crystal_size_min 0.263
_refine_diff_density_max 1.125
_refine_diff_density_min -1.008
_refine_diff_density_rms 0.076
_refine_ls_extinction_method none
_refine_ls_goodness_of_fit_ref 1.045
_refine_ls_hydrogen_treatment constr
_refine_ls_matrix_type full
_refine_ls_number_parameters 992
_refine_ls_number_reflns 13083
_refine_ls_number_restraints 24
_refine_ls_restrained_S_all 1.063
_refine_ls_R_factor_all 0.0689
_refine_ls_R_factor_gt 0.0505
_refine_ls_shift/su_max 0.001
_refine_ls_shift/su_mean 0.000
_refine_ls_structure_factor_coef Fsqd
_refine_ls_weighting_details 'w=1/[\s^2^(Fo^2^)+(0.0660P)^2^+5.9860P] where P=(Fo^2^+2Fc^2^)/3'
_refine_ls_weighting_scheme calc
_refine_ls_wR_factor_gt 0.1300
_refine_ls_wR_factor_ref 0.1375
_reflns_Friedel_coverage 0.000
_reflns_number_gt 10277
_reflns_number_total 13083
_reflns_threshold_expression 'I > 2\s(I)'
_cod_data_source_file d0dt00166j2.cif
_cod_data_source_block 01
_cod_depositor_comments 'Adding full bibliography for 7703738--7703741.cif.'
_cod_database_code 7703738
_shelx_shelxl_version_number 2014/7
_shelx_space_group_comment
;
The symmetry employed for this shelxl refinement is uniquely defined
by the following loop, which should always be used as a source of
symmetry information in preference to the above space-group names.
They are only intended as comments.
;
_shelx_estimated_absorpt_t_min 0.797
_shelx_estimated_absorpt_t_max 0.863

loop_
_space_group_symop_operation_xyz
'x, y, z'
'-x, -y, -z'

loop_
_atom_site_label
_atom_site_type_symbol
_atom_site_fract_x
_atom_site_fract_y
_atom_site_fract_z
_atom_site_U_iso_or_equiv
_atom_site_adp_type
_atom_site_occupancy
_atom_site_site_symmetry_order
_atom_site_calc_flag
_atom_site_refinement_flags_posn
_atom_site_refinement_flags_adp
_atom_site_refinement_flags_occupancy
_atom_site_disorder_assembly
_atom_site_disorder_group
Mn1 Mn 0.05256(3) 1.04283(3) 0.22986(2) 0.01511(12) Uani 1 1 d . . . . .
N11 N -0.04129(19) 0.91857(17) 0.27809(14) 0.0179(6) Uani 1 1 d . . . . .
N12 N 0.15476(19) 0.91092(17) 0.21669(14) 0.0190(6) Uani 1 1 d . . . . .
N13 N -0.11281(19) 1.08905(17) 0.27767(14) 0.0173(6) Uani 1 1 d . . . . .
N14 N 0.1471(2) 0.96711(19) 0.01793(15) 0.0238(6) Uani 1 1 d . . . . .
H14 H 0.1799 0.9249 -0.0047 0.029 Uiso 1 1 d R U . . .
N15 N 0.0556(2) 1.06570(18) 0.34333(14) 0.0190(6) Uani 1 1 d . . . . .
N16 N 0.0752(2) 1.03748(17) 0.10921(14) 0.0191(6) Uani 1 1 d . . . . .
N17 N -0.0249(2) 1.12113(19) 0.44161(15) 0.0243(6) Uani 1 1 d . . . . .
H17 H -0.0750 1.1442 0.4747 0.029 Uiso 1 1 d R U . . .
O11 O 0.21106(16) 1.09535(15) 0.19660(12) 0.0222(5) Uani 1 1 d . . . . .
O12 O 0.04684(16) 1.19819(15) 0.19117(12) 0.0220(5) Uani 1 1 d . . . . .
C11 C -0.1407(2) 0.9257(2) 0.28984(17) 0.0189(7) Uani 1 1 d . . . . .
C12 C -0.2007(3) 0.8499(2) 0.31983(19) 0.0251(8) Uani 1 1 d . . . . .
H12 H -0.2708 0.8558 0.3278 0.030 Uiso 1 1 calc R U . . .
C13 C -0.1561(3) 0.7650(2) 0.33798(19) 0.0276(8) Uani 1 1 d . . . . .
H13 H -0.1958 0.7118 0.3586 0.033 Uiso 1 1 calc R U . . .
C14 C -0.0534(3) 0.7577(2) 0.32598(18) 0.0257(8) Uani 1 1 d . . . . .
H14A H -0.0220 0.7000 0.3382 0.031 Uiso 1 1 calc R U . . .
C15 C 0.0022(2) 0.8364(2) 0.29591(17) 0.0199(7) Uani 1 1 d . . . . .
C16 C 0.1142(2) 0.8383(2) 0.28271(18) 0.0225(7) Uani 1 1 d . . . . .
H16A H 0.1329 0.8503 0.3272 0.027 Uiso 1 1 calc R U . . .
H16B H 0.1425 0.7780 0.2743 0.027 Uiso 1 1 calc R U . . .
C17 C 0.2567(2) 0.9370(2) 0.2142(2) 0.0255(8) Uani 1 1 d . . . . .
H17A H 0.3041 0.8918 0.1936 0.031 Uiso 1 1 calc R U . . .
H17B H 0.2633 0.9351 0.2656 0.031 Uiso 1 1 calc R U . . .
C18 C 0.2832(2) 1.0317(2) 0.1671(2) 0.0266(8) Uani 1 1 d . . . . .
H18A H 0.3505 1.0480 0.1690 0.032 Uiso 1 1 calc R U . . .
H18B H 0.2824 1.0333 0.1145 0.032 Uiso 1 1 calc R U . . .
C19 C 0.2210(3) 1.1865(2) 0.1512(2) 0.0310(8) Uani 1 1 d . . . . .
H19A H 0.2171 1.1857 0.0997 0.037 Uiso 1 1 calc R U . . .
H19B H 0.2857 1.2125 0.1495 0.037 Uiso 1 1 calc R U . . .
C110 C 0.1371(3) 1.2428(2) 0.1865(2) 0.0314(8) Uani 1 1 d . . . . .
H11A H 0.1434 1.2468 0.2370 0.038 Uiso 1 1 calc R U . . .
H11B H 0.1380 1.3057 0.1558 0.038 Uiso 1 1 calc R U . . .
C111 C -0.0409(3) 1.2423(2) 0.2263(2) 0.0275(8) Uani 1 1 d . . . . .
H11C H -0.0499 1.3036 0.1955 0.033 Uiso 1 1 calc R U . . .
H11D H -0.0357 1.2498 0.2761 0.033 Uiso 1 1 calc R U . . .
C112 C -0.1266(2) 1.1815(2) 0.23340(19) 0.0239(7) Uani 1 1 d . . . . .
H11E H -0.1889 1.2091 0.2578 0.029 Uiso 1 1 calc R U . . .
H11F H -0.1324 1.1767 0.1831 0.029 Uiso 1 1 calc R U . . .
C113 C -0.1799(2) 1.0220(2) 0.26735(18) 0.0202(7) Uani 1 1 d . . . . .
H11G H -0.1841 1.0340 0.2144 0.024 Uiso 1 1 calc R U . . .
H11H H -0.2473 1.0284 0.2983 0.024 Uiso 1 1 calc R U . . .
C114 C 0.1473(3) 0.8830(2) 0.14764(18) 0.0235(7) Uani 1 1 d . . . . .
H11I H 0.0951 0.8362 0.1598 0.028 Uiso 1 1 calc R U . . .
H11J H 0.2111 0.8552 0.1260 0.028 Uiso 1 1 calc R U . . .
C115 C 0.1232(2) 0.9630(2) 0.09186(17) 0.0198(7) Uani 1 1 d . . . . .
C116 C 0.1136(2) 1.0499(2) -0.01672(18) 0.0218(7) Uani 1 1 d . . . . .
C117 C 0.1200(3) 1.0901(3) -0.09153(19) 0.0303(8) Uani 1 1 d . . . . .
H117 H 0.1526 1.0599 -0.1302 0.036 Uiso 1 1 calc R U . . .
C118 C 0.0770(3) 1.1752(3) -0.10695(19) 0.0303(8) Uani 1 1 d . . . . .
H118 H 0.0795 1.2043 -0.1574 0.036 Uiso 1 1 calc R U . . .
C119 C 0.0294(3) 1.2201(2) -0.0499(2) 0.0291(8) Uani 1 1 d . . . . .
H119 H -0.0005 1.2785 -0.0625 0.035 Uiso 1 1 calc R U . . .
C120 C 0.0253(3) 1.1808(2) 0.02425(19) 0.0247(7) Uani 1 1 d . . . . .
H120 H -0.0056 1.2120 0.0627 0.030 Uiso 1 1 calc R U . . .
C121 C 0.0677(2) 1.0945(2) 0.04090(17) 0.0197(7) Uani 1 1 d . . . . .
C122 C -0.1267(2) 1.0887(2) 0.35779(18) 0.0211(7) Uani 1 1 d . . . . .
H12A H -0.1624 1.0325 0.3876 0.025 Uiso 1 1 calc R U . . .
H12B H -0.1682 1.1421 0.3695 0.025 Uiso 1 1 calc R U . . .
C123 C -0.0306(2) 1.0921(2) 0.37960(17) 0.0183(7) Uani 1 1 d . . . . .
C124 C 0.1238(2) 1.0791(2) 0.38405(17) 0.0201(7) Uani 1 1 d . . . . .
C125 C 0.2259(3) 1.0645(2) 0.37223(19) 0.0253(8) Uani 1 1 d . . . . .
H125 H 0.2615 1.0405 0.3308 0.030 Uiso 1 1 calc R U . . .
C126 C 0.2739(3) 1.0861(2) 0.4224(2) 0.0293(8) Uani 1 1 d . . . . .
H126 H 0.3435 1.0764 0.4155 0.035 Uiso 1 1 calc R U . . .
C127 C 0.2221(3) 1.1219(2) 0.4834(2) 0.0312(9) Uani 1 1 d . . . . .
H127 H 0.2576 1.1367 0.5165 0.037 Uiso 1 1 calc R U . . .
C128 C 0.1209(3) 1.1362(3) 0.4968(2) 0.0320(9) Uani 1 1 d . . . . .
H128 H 0.0856 1.1599 0.5385 0.038 Uiso 1 1 calc R U . . .
C129 C 0.0733(3) 1.1144(2) 0.44601(18) 0.0225(7) Uani 1 1 d . . . . .
Mn2 Mn 0.54213(4) 0.54409(3) 0.23626(2) 0.01535(12) Uani 1 1 d . . . . .
N21 N 0.4234(2) 0.43923(17) 0.27442(14) 0.0181(6) Uani 1 1 d . . . . .
N22 N 0.61479(19) 0.39721(17) 0.26822(14) 0.0174(6) Uani 1 1 d . . . . .
N23 N 0.3863(2) 0.61942(18) 0.23434(15) 0.0210(6) Uani 1 1 d . . . . .
N24 N 0.5690(2) 0.53912(17) 0.34994(14) 0.0179(6) Uani 1 1 d . . . . .
N25 N 0.5332(2) 0.56721(18) 0.11719(14) 0.0206(6) Uani 1 1 d . . . . .
N26 N 0.6345(2) 0.45964(18) 0.44199(14) 0.0215(6) Uani 1 1 d . . . . .
H26 H 0.6651 0.4171 0.4709 0.026 Uiso 1 1 d R U . . .
N27 N 0.4536(2) 0.63464(19) 0.03016(15) 0.0267(7) Uani 1 1 d . . . . .
H27 H 0.4143 0.6681 0.0045 0.032 Uiso 1 1 d R U . . .
O21 O 0.70801(17) 0.56378(15) 0.19290(13) 0.0236(5) Uani 1 1 d . . . . .
O22 O 0.57258(17) 0.69722(15) 0.21371(13) 0.0243(5) Uani 1 1 d . . . . .
C21 C 0.3282(2) 0.4644(2) 0.29664(17) 0.0214(7) Uani 1 1 d . . . . .
C22 C 0.2526(3) 0.4004(3) 0.31983(18) 0.0279(8) Uani 1 1 d . . . . .
H22 H 0.1855 0.4188 0.3351 0.034 Uiso 1 1 calc R U . . .
C23 C 0.2770(3) 0.3096(2) 0.32027(19) 0.0295(8) Uani 1 1 d . . . . .
H23 H 0.2265 0.2647 0.3366 0.035 Uiso 1 1 calc R U . . .
C24 C 0.3753(3) 0.2837(2) 0.29683(18) 0.0262(8) Uani 1 1 d . . . . .
H24 H 0.3929 0.2215 0.2964 0.031 Uiso 1 1 calc R U . . .
C25 C 0.4471(3) 0.3512(2) 0.27402(16) 0.0193(7) Uani 1 1 d . . . . .
C26 C 0.5561(3) 0.3324(2) 0.24652(18) 0.0218(7) Uani 1 1 d . . . . .
H26A H 0.5724 0.2686 0.2686 0.026 Uiso 1 1 calc R U . . .
H26B H 0.5724 0.3400 0.1915 0.026 Uiso 1 1 calc R U . . .
C27 C 0.7195(3) 0.4021(2) 0.2259(2) 0.0280(8) Uani 1 1 d . . . . .
H27A H 0.7226 0.3971 0.1740 0.034 Uiso 1 1 calc R U . . .
H27B H 0.7571 0.3498 0.2488 0.034 Uiso 1 1 calc R U . . .
C28 C 0.7670(3) 0.4905(2) 0.2252(2) 0.0286(8) Uani 1 1 d . . . . .
H28A H 0.7681 0.4951 0.2766 0.034 Uiso 1 1 calc R U . . .
H28B H 0.8361 0.4935 0.1950 0.034 Uiso 1 1 calc R U . . .
C29 C 0.7413(3) 0.6532(2) 0.1925(2) 0.0350(9) Uani 1 1 d . . . . .
H29A H 0.8080 0.6650 0.1590 0.042 Uiso 1 1 calc R U . . .
H29B H 0.7450 0.6575 0.2434 0.042 Uiso 1 1 calc R U . . .
C210 C 0.6672(3) 0.7219(2) 0.1650(2) 0.0339(9) Uani 1 1 d . . . . .
H21A H 0.6848 0.7846 0.1662 0.041 Uiso 1 1 calc R U . . .
H21B H 0.6662 0.7200 0.1130 0.041 Uiso 1 1 calc R U . . .
C211 C 0.4916(3) 0.7558(2) 0.1955(2) 0.0314(9) Uani 1 1 d . . . . .
H21C H 0.4901 0.7610 0.1425 0.038 Uiso 1 1 calc R U . . .
H21D H 0.4987 0.8178 0.2039 0.038 Uiso 1 1 calc R U . . .
C212 C 0.3984(3) 0.7118(2) 0.2459(2) 0.0299(8) Uani 1 1 d . . . . .
H21E H 0.4007 0.7080 0.2985 0.036 Uiso 1 1 calc R U . . .
H21F H 0.3405 0.7504 0.2360 0.036 Uiso 1 1 calc R U . . .
C213 C 0.3123(3) 0.5655(2) 0.29629(19) 0.0257(8) Uani 1 1 d . . . . .
H21G H 0.2445 0.5840 0.2901 0.031 Uiso 1 1 calc R U . . .
H21H H 0.3189 0.5776 0.3444 0.031 Uiso 1 1 calc R U . . .
C214 C 0.6065(3) 0.3744(2) 0.34930(18) 0.0208(7) Uani 1 1 d . . . . .
H21I H 0.6641 0.3360 0.3601 0.025 Uiso 1 1 calc R U . . .
H21J H 0.5456 0.3383 0.3740 0.025 Uiso 1 1 calc R U . . .
C215 C 0.6028(2) 0.4583(2) 0.38032(17) 0.0188(7) Uani 1 1 d . . . . .
C216 C 0.5804(2) 0.5981(2) 0.39600(17) 0.0190(7) Uani 1 1 d . . . . .
C217 C 0.5588(3) 0.6910(2) 0.39192(18) 0.0237(7) Uani 1 1 d . . . . .
H217 H 0.5306 0.7260 0.3532 0.028 Uiso 1 1 calc R U . . .
C218 C 0.5798(3) 0.7304(2) 0.44622(19) 0.0270(8) Uani 1 1 d . . . . .
H218 H 0.5657 0.7937 0.4446 0.032 Uiso 1 1 calc R U . . .
C219 C 0.6214(3) 0.6797(2) 0.50354(19) 0.0276(8) Uani 1 1 d . . . . .
H219 H 0.6348 0.7093 0.5398 0.033 Uiso 1 1 calc R U . . .
C220 C 0.6433(3) 0.5879(2) 0.50838(19) 0.0283(8) Uani 1 1 d . . . . .
H220 H 0.6720 0.5533 0.5470 0.034 Uiso 1 1 calc R U . . .
C221 C 0.6215(2) 0.5481(2) 0.45417(17) 0.0207(7) Uani 1 1 d . . . . .
C222 C 0.3614(3) 0.6219(2) 0.16194(18) 0.0247(7) Uani 1 1 d . . . . .
H22A H 0.3300 0.6817 0.1456 0.030 Uiso 1 1 calc R U . . .
H22B H 0.3129 0.5733 0.1683 0.030 Uiso 1 1 calc R U . . .
C223 C 0.4503(3) 0.6084(2) 0.10360(18) 0.0223(7) Uani 1 1 d . . . . .
C224 C 0.5954(3) 0.5655(2) 0.04706(18) 0.0225(7) Uani 1 1 d . . . . .
C225 C 0.6893(3) 0.5292(3) 0.0269(2) 0.0317(8) Uani 1 1 d . . . . .
H225 H 0.7240 0.4996 0.0634 0.038 Uiso 1 1 calc R U . . .
C226 C 0.7315(3) 0.5376(3) -0.0490(2) 0.0366(9) Uani 1 1 d . . . . .
H226 H 0.7957 0.5127 -0.0645 0.044 Uiso 1 1 calc R U . . .
C227 C 0.6807(3) 0.5821(3) -0.1027(2) 0.0351(9) Uani 1 1 d . . . . .
H227 H 0.7118 0.5873 -0.1540 0.042 Uiso 1 1 calc R U . . .
C228 C 0.5875(3) 0.6182(3) -0.08367(19) 0.0331(9) Uani 1 1 d . . . . .
H228 H 0.5533 0.6484 -0.1204 0.040 Uiso 1 1 calc R U . . .
C229 C 0.5456(3) 0.6086(2) -0.00814(18) 0.0254(8) Uani 1 1 d . . . . .
Cl1 Cl 0.24969(7) 0.75248(7) -0.05372(5) 0.0366(2) Uani 1 1 d . . . . .
O11A O 0.1871(3) 0.6932(2) -0.07205(19) 0.0576(9) Uani 1 1 d . . . . .
O12A O 0.2357(3) 0.7391(3) 0.02522(16) 0.0631(10) Uani 1 1 d . . . . .
O13A O 0.2264(2) 0.84633(19) -0.08381(15) 0.0413(7) Uani 1 1 d . . . . .
O14A O 0.3514(2) 0.7321(2) -0.08493(17) 0.0563(9) Uani 1 1 d . . . . .
Cl2 Cl 0.46370(7) 0.01492(7) 0.71850(5) 0.0368(2) Uani 1 1 d . . . . .
O21A O 0.5522(3) 0.0524(4) 0.7215(3) 0.0986(16) Uani 1 1 d . . . . .
O22A O 0.4445(2) 0.0361(2) 0.64503(16) 0.0531(8) Uani 1 1 d . . . . .
O23A O 0.4679(5) -0.0812(2) 0.7430(2) 0.1095(19) Uani 1 1 d . . . . .
O24A O 0.3856(2) 0.0516(3) 0.76831(18) 0.0592(9) Uani 1 1 d . . . . .
Cl3 Cl 0.75265(8) 0.24661(7) 0.54537(5) 0.0393(2) Uani 1 1 d . . . . .
O31A O 0.7276(3) 0.2317(3) 0.47921(19) 0.0731(11) Uani 1 1 d . . . . .
O32A O 0.7003(3) 0.1844(2) 0.60979(18) 0.0679(11) Uani 1 1 d . . . . .
O33A O 0.7259(2) 0.33882(19) 0.55180(16) 0.0484(8) Uani 1 1 d . . . . .
O34A O 0.8576(2) 0.2333(2) 0.53818(18) 0.0595(9) Uani 1 1 d . . . . .
Cl4A Cl 1.0575(4) 0.5761(4) 0.2248(3) 0.0404(8) Uani 0.661(4) 1 d D . P A 1
O42A O 1.1116(6) 0.6631(4) 0.1991(5) 0.0766(8) Uani 0.661(4) 1 d D . P A 1
O41A O 1.0523(4) 0.5516(4) 0.3035(3) 0.0766(8) Uani 0.661(4) 1 d D . P A 1
O43A O 1.1156(5) 0.5077(4) 0.1979(4) 0.0766(8) Uani 0.661(4) 1 d D . P A 1
O44A O 0.9650(4) 0.6031(4) 0.2121(4) 0.0766(8) Uani 0.661(4) 1 d D . P A 1
N1S N 0.4143(2) -0.13148(19) 0.58624(16) 0.0244(6) Uani 1 1 d . . . . .
N2S N 0.9392(3) 0.3782(3) 0.3893(2) 0.0567(10) Uani 1 1 d . . . . .
N3S N 0.4564(3) -0.1012(3) 0.98843(19) 0.0442(9) Uani 1 1 d . . . . .
C1S C 0.3896(3) -0.0633(3) 0.5242(2) 0.0420(10) Uani 1 1 d . . . . .
H1SA H 0.3258 -0.0785 0.5162 0.063 Uiso 1 1 calc R U . . .
H1SB H 0.4414 -0.0634 0.4787 0.063 Uiso 1 1 calc R U . . .
H1SC H 0.3850 -0.0024 0.5361 0.063 Uiso 1 1 calc R U . . .
C2S C 0.9333(6) 0.4431(5) 0.4383(4) 0.117(3) Uani 1 1 d . . . . .
H2SA H 0.9061 0.4123 0.4901 0.175 Uiso 1 1 calc R U . . .
H2SB H 0.8901 0.4948 0.4238 0.175 Uiso 1 1 calc R U . . .
H2SC H 0.9998 0.4657 0.4337 0.175 Uiso 1 1 calc R U . . .
C3S C 0.4298(4) -0.0489(4) 0.9195(3) 0.0638(14) Uani 1 1 d . . . . .
H3SA H 0.4751 0.0027 0.8972 0.096 Uiso 1 1 calc R U . . .
H3SB H 0.3616 -0.0257 0.9316 0.096 Uiso 1 1 calc R U . . .
H3SC H 0.4351 -0.0890 0.8840 0.096 Uiso 1 1 calc R U . . .
O1S O 0.50117(19) -0.15951(18) 0.57962(15) 0.0353(6) Uani 1 1 d . . . . .
O2S O 0.34904(19) -0.15950(17) 0.64042(14) 0.0329(6) Uani 1 1 d . . . . .
O3S O 0.8694(3) 0.3723(3) 0.3621(2) 0.0857(13) Uani 1 1 d . . . . .
O4S O 1.0142(3) 0.3309(2) 0.3780(2) 0.0687(10) Uani 1 1 d . . . . .
O5S O 0.5323(3) -0.1425(3) 0.9843(2) 0.0926(14) Uani 1 1 d . . . . .
O6S O 0.3964(3) -0.1035(3) 1.0466(2) 0.0958(15) Uani 1 1 d . . . . .
Cl4B Cl 1.0527(9) 0.5695(8) 0.2103(6) 0.0404(8) Uani 0.339(4) 1 d D . P A 2
O44B O 1.0250(8) 0.5760(7) 0.1411(6) 0.0766(8) Uani 0.339(4) 1 d D . P A 2
O41B O 0.9602(8) 0.5690(7) 0.2652(6) 0.0766(8) Uani 0.339(4) 1 d D . P A 2
O42B O 1.1203(11) 0.6384(7) 0.2033(10) 0.0766(8) Uani 0.339(4) 1 d D . P A 2
O43B O 1.0826(9) 0.4788(7) 0.2285(7) 0.0766(8) Uani 0.339(4) 1 d D . P A 2

loop_
_atom_site_aniso_label
_atom_site_aniso_U_11
_atom_site_aniso_U_22
_atom_site_aniso_U_33
_atom_site_aniso_U_23
_atom_site_aniso_U_13
_atom_site_aniso_U_12
Mn1 0.0147(2) 0.0157(2) 0.0154(2) -0.00448(18) -0.00362(19) 0.00179(19)
N11 0.0194(14) 0.0176(13) 0.0169(13) -0.0051(10) -0.0034(11) -0.0001(11)
N12 0.0161(14) 0.0186(13) 0.0218(14) -0.0031(11) -0.0052(11) 0.0022(11)
N13 0.0165(14) 0.0188(13) 0.0173(13) -0.0049(10) -0.0053(11) 0.0037(11)
N14 0.0264(16) 0.0255(15) 0.0199(14) -0.0113(12) -0.0002(12) -0.0009(12)
N15 0.0191(14) 0.0210(14) 0.0188(14) -0.0047(11) -0.0081(11) 0.0011(11)
N16 0.0202(14) 0.0192(14) 0.0170(13) -0.0039(11) -0.0024(11) 0.0006(11)
N17 0.0273(16) 0.0294(15) 0.0173(14) -0.0094(12) -0.0036(12) 0.0006(13)
O11 0.0179(12) 0.0195(11) 0.0274(12) -0.0015(9) -0.0047(10) -0.0004(9)
O12 0.0202(12) 0.0192(11) 0.0271(12) -0.0056(9) -0.0060(10) 0.0002(9)
C11 0.0177(17) 0.0238(17) 0.0168(16) -0.0092(13) -0.0026(13) -0.0008(13)
C12 0.0198(18) 0.0293(19) 0.0277(18) -0.0092(15) -0.0045(15) -0.0031(15)
C13 0.032(2) 0.0230(18) 0.0253(18) -0.0063(14) 0.0006(15) -0.0086(15)
C14 0.032(2) 0.0189(17) 0.0239(18) -0.0032(14) -0.0036(15) 0.0001(15)
C15 0.0236(18) 0.0195(16) 0.0163(16) -0.0051(13) -0.0035(13) 0.0033(14)
C16 0.0224(18) 0.0197(16) 0.0233(17) -0.0012(13) -0.0055(14) 0.0047(14)
C17 0.0158(17) 0.0244(18) 0.035(2) -0.0064(15) -0.0032(15) 0.0033(14)
C18 0.0143(17) 0.0271(18) 0.036(2) -0.0058(15) -0.0031(15) 0.0016(14)
C19 0.0233(19) 0.0225(18) 0.044(2) 0.0017(16) -0.0070(17) -0.0060(15)
C110 0.030(2) 0.0171(17) 0.048(2) -0.0038(15) -0.0118(18) -0.0034(15)
C111 0.031(2) 0.0174(17) 0.0310(19) -0.0037(14) -0.0034(16) 0.0073(15)
C112 0.0210(18) 0.0214(17) 0.0265(18) -0.0023(14) -0.0050(14) 0.0087(14)
C113 0.0146(16) 0.0263(17) 0.0234(17) -0.0095(13) -0.0082(13) 0.0028(13)
C114 0.0251(18) 0.0193(16) 0.0258(18) -0.0095(14) -0.0022(15) 0.0037(14)
C115 0.0181(17) 0.0225(17) 0.0190(16) -0.0081(13) -0.0006(13) -0.0025(13)
C116 0.0212(18) 0.0259(18) 0.0193(16) -0.0062(13) -0.0044(14) -0.0042(14)
C117 0.032(2) 0.040(2) 0.0198(18) -0.0102(15) -0.0006(15) -0.0133(17)
C118 0.036(2) 0.037(2) 0.0180(17) 0.0025(15) -0.0091(16) -0.0144(17)
C119 0.029(2) 0.0267(19) 0.0305(19) 0.0038(15) -0.0115(16) -0.0050(15)
C120 0.0266(19) 0.0258(18) 0.0226(17) -0.0040(14) -0.0077(15) -0.0013(15)
C121 0.0182(17) 0.0257(17) 0.0153(16) -0.0040(13) -0.0030(13) -0.0065(14)
C122 0.0193(17) 0.0239(17) 0.0211(17) -0.0078(13) -0.0043(14) 0.0021(14)
C123 0.0204(17) 0.0175(16) 0.0176(16) -0.0046(12) -0.0047(13) 0.0006(13)
C124 0.0270(18) 0.0152(15) 0.0190(16) -0.0008(12) -0.0089(14) -0.0027(14)
C125 0.0259(19) 0.0269(18) 0.0231(18) -0.0011(14) -0.0092(15) -0.0007(15)
C126 0.029(2) 0.0295(19) 0.031(2) 0.0041(15) -0.0174(16) -0.0042(16)
C127 0.041(2) 0.033(2) 0.0254(19) 0.0005(15) -0.0226(17) -0.0077(17)
C128 0.046(2) 0.033(2) 0.0200(18) -0.0054(15) -0.0134(17) -0.0036(18)
C129 0.0297(19) 0.0190(16) 0.0202(17) -0.0025(13) -0.0096(15) -0.0015(14)
Mn2 0.0185(3) 0.0141(2) 0.0150(2) -0.00315(18) -0.00721(19) 0.00141(19)
N21 0.0222(15) 0.0191(14) 0.0146(13) -0.0033(10) -0.0077(11) 0.0007(11)
N22 0.0183(14) 0.0167(13) 0.0186(13) -0.0045(10) -0.0066(11) 0.0012(11)
N23 0.0249(15) 0.0175(14) 0.0235(14) -0.0053(11) -0.0114(12) 0.0044(12)
N24 0.0229(15) 0.0164(13) 0.0170(13) -0.0042(10) -0.0096(11) 0.0028(11)
N25 0.0227(15) 0.0237(14) 0.0163(13) -0.0036(11) -0.0059(11) -0.0028(12)
N26 0.0287(16) 0.0202(14) 0.0185(14) -0.0026(11) -0.0134(12) 0.0043(12)
N27 0.0318(17) 0.0294(16) 0.0205(15) 0.0018(12) -0.0151(13) -0.0028(13)
O21 0.0216(12) 0.0195(12) 0.0300(13) -0.0030(10) -0.0081(10) -0.0019(10)
O22 0.0268(13) 0.0180(11) 0.0301(13) -0.0034(10) -0.0120(11) -0.0003(10)
C21 0.0215(18) 0.0289(18) 0.0144(16) -0.0028(13) -0.0069(13) 0.0013(14)
C22 0.0217(18) 0.041(2) 0.0205(17) -0.0004(15) -0.0079(15) -0.0035(16)
C23 0.034(2) 0.032(2) 0.0228(18) 0.0033(15) -0.0132(16) -0.0134(17)
C24 0.037(2) 0.0237(18) 0.0213(17) -0.0020(14) -0.0158(16) -0.0043(16)
C25 0.0297(19) 0.0201(16) 0.0122(15) -0.0049(12) -0.0115(14) -0.0006(14)
C26 0.0327(19) 0.0147(15) 0.0209(17) -0.0069(13) -0.0094(15) 0.0022(14)
C27 0.0211(18) 0.0260(18) 0.035(2) -0.0064(15) -0.0040(15) 0.0067(15)
C28 0.0187(18) 0.0300(19) 0.036(2) -0.0062(16) -0.0065(16) 0.0035(15)
C29 0.028(2) 0.0263(19) 0.052(2) -0.0050(17) -0.0103(18) -0.0107(16)
C210 0.035(2) 0.0214(18) 0.043(2) 0.0001(16) -0.0079(18) -0.0071(16)
C211 0.041(2) 0.0140(17) 0.044(2) -0.0038(15) -0.0227(18) 0.0050(15)
C212 0.032(2) 0.0190(17) 0.043(2) -0.0116(15) -0.0148(17) 0.0118(15)
C213 0.0217(18) 0.0322(19) 0.0233(18) -0.0082(14) -0.0051(15) 0.0067(15)
C214 0.0264(18) 0.0170(16) 0.0225(17) -0.0046(13) -0.0126(14) 0.0029(14)
C215 0.0218(17) 0.0198(16) 0.0152(15) -0.0024(12) -0.0064(13) -0.0001(13)
C216 0.0200(17) 0.0223(17) 0.0159(15) -0.0072(13) -0.0032(13) -0.0011(13)
C217 0.0255(18) 0.0236(18) 0.0221(17) -0.0054(14) -0.0056(14) 0.0009(14)
C218 0.031(2) 0.0239(18) 0.0256(18) -0.0117(14) 0.0001(15) -0.0016(15)
C219 0.032(2) 0.035(2) 0.0200(17) -0.0133(15) -0.0034(15) -0.0077(16)
C220 0.035(2) 0.036(2) 0.0174(17) -0.0074(14) -0.0104(15) -0.0012(17)
C221 0.0219(17) 0.0240(17) 0.0161(16) -0.0050(13) -0.0031(13) -0.0007(14)
C222 0.0264(19) 0.0260(18) 0.0249(18) -0.0025(14) -0.0157(15) 0.0051(15)
C223 0.0283(19) 0.0201(17) 0.0220(17) -0.0018(13) -0.0144(15) -0.0034(14)
C224 0.0279(19) 0.0231(17) 0.0179(16) -0.0049(13) -0.0051(14) -0.0093(14)
C225 0.030(2) 0.042(2) 0.0239(19) -0.0065(16) -0.0066(16) -0.0065(17)
C226 0.034(2) 0.047(2) 0.028(2) -0.0146(17) 0.0022(17) -0.0120(18)
C227 0.049(3) 0.040(2) 0.0168(18) -0.0064(15) -0.0022(17) -0.0238(19)
C228 0.047(2) 0.037(2) 0.0179(18) -0.0009(15) -0.0129(17) -0.0165(18)
C229 0.035(2) 0.0239(18) 0.0198(17) -0.0026(14) -0.0099(15) -0.0123(15)
Cl1 0.0409(6) 0.0445(6) 0.0304(5) -0.0177(4) -0.0160(4) 0.0204(5)
O11A 0.070(2) 0.0428(18) 0.071(2) -0.0258(16) -0.0289(19) 0.0150(16)
O12A 0.072(2) 0.090(3) 0.0286(16) -0.0181(16) -0.0161(16) 0.027(2)
O13A 0.0436(17) 0.0403(16) 0.0444(16) -0.0144(13) -0.0184(14) 0.0177(13)
O14A 0.0442(18) 0.077(2) 0.0471(18) -0.0220(16) -0.0089(15) 0.0341(17)
Cl2 0.0354(5) 0.0410(5) 0.0390(5) -0.0150(4) -0.0133(4) 0.0032(4)
O21A 0.037(2) 0.156(4) 0.122(4) -0.063(3) -0.021(2) -0.016(2)
O22A 0.065(2) 0.061(2) 0.0326(16) -0.0072(14) -0.0133(15) 0.0031(17)
O23A 0.230(6) 0.041(2) 0.068(3) -0.0136(19) -0.060(3) 0.028(3)
O24A 0.0456(19) 0.092(3) 0.0495(19) -0.0343(18) -0.0159(15) 0.0137(18)
Cl3 0.0523(6) 0.0390(5) 0.0255(5) -0.0089(4) -0.0095(4) 0.0165(5)
O31A 0.111(3) 0.077(2) 0.046(2) -0.0232(18) -0.034(2) -0.005(2)
O32A 0.081(3) 0.056(2) 0.0461(19) 0.0091(16) 0.0037(18) 0.0155(19)
O33A 0.067(2) 0.0401(16) 0.0406(16) -0.0145(13) -0.0189(15) 0.0256(15)
O34A 0.0473(19) 0.077(2) 0.0497(19) -0.0184(17) -0.0065(15) 0.0315(18)
Cl4A 0.0354(8) 0.0403(10) 0.042(2) -0.0067(11) -0.0057(12) 0.0108(7)
O42A 0.0776(18) 0.0532(18) 0.086(2) -0.0007(15) -0.0068(15) 0.0006(14)
O41A 0.0776(18) 0.0532(18) 0.086(2) -0.0007(15) -0.0068(15) 0.0006(14)
O43A 0.0776(18) 0.0532(18) 0.086(2) -0.0007(15) -0.0068(15) 0.0006(14)
O44A 0.0776(18) 0.0532(18) 0.086(2) -0.0007(15) -0.0068(15) 0.0006(14)
N1S 0.0221(16) 0.0233(15) 0.0267(16) -0.0008(12) -0.0067(13) -0.0027(13)
N2S 0.053(3) 0.056(3) 0.057(3) -0.007(2) -0.006(2) -0.005(2)
N3S 0.040(2) 0.057(2) 0.0308(19) -0.0074(16) 0.0001(17) -0.0068(19)
C1S 0.043(3) 0.038(2) 0.040(2) 0.0045(18) -0.013(2) 0.0004(19)
C2S 0.149(7) 0.093(5) 0.100(5) -0.053(4) 0.029(5) -0.050(5)
C3S 0.052(3) 0.088(4) 0.043(3) 0.007(3) -0.011(2) -0.014(3)
O1S 0.0268(15) 0.0376(15) 0.0440(16) -0.0143(12) -0.0088(12) 0.0050(12)
O2S 0.0303(14) 0.0326(14) 0.0352(15) -0.0054(11) -0.0089(12) 0.0038(12)
O3S 0.060(3) 0.111(3) 0.082(3) -0.005(2) -0.022(2) 0.002(2)
O4S 0.051(2) 0.061(2) 0.084(3) 0.0012(19) -0.0100(19) 0.0012(18)
O5S 0.061(3) 0.116(4) 0.076(3) 0.014(2) -0.002(2) 0.009(3)
O6S 0.084(3) 0.146(4) 0.038(2) -0.007(2) 0.006(2) 0.024(3)
Cl4B 0.0354(8) 0.0403(10) 0.042(2) -0.0067(11) -0.0057(12) 0.0108(7)
O44B 0.0776(18) 0.0532(18) 0.086(2) -0.0007(15) -0.0068(15) 0.0006(14)
O41B 0.0776(18) 0.0532(18) 0.086(2) -0.0007(15) -0.0068(15) 0.0006(14)
O42B 0.0776(18) 0.0532(18) 0.086(2) -0.0007(15) -0.0068(15) 0.0006(14)
O43B 0.0776(18) 0.0532(18) 0.086(2) -0.0007(15) -0.0068(15) 0.0006(14)

loop_
_atom_type_symbol
_atom_type_description
_atom_type_scat_dispersion_real
_atom_type_scat_dispersion_imag
_atom_type_scat_source
C C 0.0033 0.0016 'International Tables Vol C Tables 4.2.6.8 and 6.1.1.4'
H H 0.0000 0.0000 'International Tables Vol C Tables 4.2.6.8 and 6.1.1.4'
Cl Cl 0.1484 0.1585 'International Tables Vol C Tables 4.2.6.8 and 6.1.1.4'
Mn Mn 0.3368 0.7283 'International Tables Vol C Tables 4.2.6.8 and 6.1.1.4'
N N 0.0061 0.0033 'International Tables Vol C Tables 4.2.6.8 and 6.1.1.4'
O O 0.0106 0.0060 'International Tables Vol C Tables 4.2.6.8 and 6.1.1.4'

loop_
_geom_angle_atom_site_label_1
_geom_angle_atom_site_label_2
_geom_angle_atom_site_label_3
_geom_angle
_geom_angle_site_symmetry_1
_geom_angle_site_symmetry_3
_geom_angle_publ_flag
N11 Mn1 N16 97.83(9) . . ?
N11 Mn1 N15 92.62(9) . . ?
N16 Mn1 N15 168.95(10) . . ?
N11 Mn1 O11 144.36(9) . . ?
N16 Mn1 O11 84.98(9) . . ?
N15 Mn1 O11 84.43(9) . . ?
N11 Mn1 O12 143.50(9) . . ?
N16 Mn1 O12 86.19(9) . . ?
N15 Mn1 O12 87.54(9) . . ?
O11 Mn1 O12 72.00(8) . . ?
N11 Mn1 N13 70.99(9) . . ?
N16 Mn1 N13 110.42(9) . . ?
N15 Mn1 N13 76.39(9) . . ?
O11 Mn1 N13 141.09(9) . . ?
O12 Mn1 N13 73.63(8) . . ?
N11 Mn1 N12 71.54(9) . . ?
N16 Mn1 N12 75.60(9) . . ?
N15 Mn1 N12 104.57(9) . . ?
O11 Mn1 N12 74.89(8) . . ?
O12 Mn1 N12 143.34(9) . . ?
N13 Mn1 N12 142.52(9) . . ?
C11 N11 C15 120.2(3) . . ?
C11 N11 Mn1 120.3(2) . . ?
C15 N11 Mn1 119.5(2) . . ?
C17 N12 C114 112.2(3) . . ?
C17 N12 C16 112.7(3) . . ?
C114 N12 C16 110.0(3) . . ?
C17 N12 Mn1 106.68(18) . . ?
C114 N12 Mn1 108.74(19) . . ?
C16 N12 Mn1 106.17(18) . . ?
C122 N13 C112 112.1(2) . . ?
C122 N13 C113 110.1(2) . . ?
C112 N13 C113 111.3(3) . . ?
C122 N13 Mn1 109.24(19) . . ?
C112 N13 Mn1 106.52(18) . . ?
C113 N13 Mn1 107.29(18) . . ?
C115 N14 C116 108.0(3) . . ?
C115 N14 H14 126.3 . . ?
C116 N14 H14 125.7 . . ?
C123 N15 C124 105.3(3) . . ?
C123 N15 Mn1 113.1(2) . . ?
C124 N15 Mn1 140.0(2) . . ?
C115 N16 C121 105.5(3) . . ?
C115 N16 Mn1 113.7(2) . . ?
C121 N16 Mn1 139.9(2) . . ?
C123 N17 C129 107.4(3) . . ?
C123 N17 H17 128.3 . . ?
C129 N17 H17 124.3 . . ?
C19 O11 C18 113.3(3) . . ?
C19 O11 Mn1 113.42(19) . . ?
C18 O11 Mn1 113.70(19) . . ?
C110 O12 C111 113.9(3) . . ?
C110 O12 Mn1 113.97(19) . . ?
C111 O12 Mn1 115.27(18) . . ?
N11 C11 C12 121.5(3) . . ?
N11 C11 C113 114.8(3) . . ?
C12 C11 C113 123.7(3) . . ?
C11 C12 C13 118.5(3) . . ?
C11 C12 H12 120.8 . . ?
C13 C12 H12 120.8 . . ?
C12 C13 C14 120.0(3) . . ?
C12 C13 H13 120.0 . . ?
C14 C13 H13 120.0 . . ?
C15 C14 C13 118.6(3) . . ?
C15 C14 H14A 120.7 . . ?
C13 C14 H14A 120.7 . . ?
N11 C15 C14 121.3(3) . . ?
N11 C15 C16 114.9(3) . . ?
C14 C15 C16 123.7(3) . . ?
N12 C16 C15 109.8(3) . . ?
N12 C16 H16A 109.7 . . ?
C15 C16 H16A 109.7 . . ?
N12 C16 H16B 109.7 . . ?
C15 C16 H16B 109.7 . . ?
H16A C16 H16B 108.2 . . ?
N12 C17 C18 112.5(3) . . ?
N12 C17 H17A 109.1 . . ?
C18 C17 H17A 109.1 . . ?
N12 C17 H17B 109.1 . . ?
C18 C17 H17B 109.1 . . ?
H17A C17 H17B 107.8 . . ?
O11 C18 C17 107.9(3) . . ?
O11 C18 H18A 110.1 . . ?
C17 C18 H18A 110.1 . . ?
O11 C18 H18B 110.1 . . ?
C17 C18 H18B 110.1 . . ?
H18A C18 H18B 108.4 . . ?
O11 C19 C110 106.8(3) . . ?
O11 C19 H19A 110.4 . . ?
C110 C19 H19A 110.4 . . ?
O11 C19 H19B 110.4 . . ?
C110 C19 H19B 110.4 . . ?
H19A C19 H19B 108.6 . . ?
O12 C110 C19 107.1(3) . . ?
O12 C110 H11A 110.3 . . ?
C19 C110 H11A 110.3 . . ?
O12 C110 H11B 110.3 . . ?
C19 C110 H11B 110.3 . . ?
H11A C110 H11B 108.5 . . ?
O12 C111 C112 106.6(3) . . ?
O12 C111 H11C 110.4 . . ?
C112 C111 H11C 110.4 . . ?
O12 C111 H11D 110.4 . . ?
C112 C111 H11D 110.4 . . ?
H11C C111 H11D 108.6 . . ?
N13 C112 C111 111.0(3) . . ?
N13 C112 H11E 109.4 . . ?
C111 C112 H11E 109.4 . . ?
N13 C112 H11F 109.4 . . ?
C111 C112 H11F 109.4 . . ?
H11E C112 H11F 108.0 . . ?
N13 C113 C11 109.6(3) . . ?
N13 C113 H11G 109.7 . . ?
C11 C113 H11G 109.7 . . ?
N13 C113 H11H 109.7 . . ?
C11 C113 H11H 109.7 . . ?
H11G C113 H11H 108.2 . . ?
N12 C114 C115 111.0(3) . . ?
N12 C114 H11I 109.4 . . ?
C115 C114 H11I 109.4 . . ?
N12 C114 H11J 109.4 . . ?
C115 C114 H11J 109.4 . . ?
H11I C114 H11J 108.0 . . ?
N16 C115 N14 112.4(3) . . ?
N16 C115 C114 124.2(3) . . ?
N14 C115 C114 123.4(3) . . ?
N14 C116 C117 132.2(3) . . ?
N14 C116 C121 105.7(3) . . ?
C117 C116 C121 122.1(3) . . ?
C118 C117 C116 117.0(3) . . ?
C118 C117 H117 121.5 . . ?
C116 C117 H117 121.5 . . ?
C117 C118 C119 121.6(3) . . ?
C117 C118 H118 119.2 . . ?
C119 C118 H118 119.2 . . ?
C120 C119 C118 121.1(3) . . ?
C120 C119 H119 119.4 . . ?
C118 C119 H119 119.4 . . ?
C119 C120 C121 118.1(3) . . ?
C119 C120 H120 121.0 . . ?
C121 C120 H120 121.0 . . ?
C120 C121 C116 120.1(3) . . ?
C120 C121 N16 131.5(3) . . ?
C116 C121 N16 108.4(3) . . ?
N13 C122 C123 112.4(3) . . ?
N13 C122 H12A 109.1 . . ?
C123 C122 H12A 109.1 . . ?
N13 C122 H12B 109.1 . . ?
C123 C122 H12B 109.1 . . ?
H12A C122 H12B 107.9 . . ?
N15 C123 N17 113.0(3) . . ?
N15 C123 C122 124.9(3) . . ?
N17 C123 C122 122.1(3) . . ?
C125 C124 N15 131.5(3) . . ?
C125 C124 C129 119.6(3) . . ?
N15 C124 C129 108.9(3) . . ?
C126 C125 C124 118.0(3) . . ?
C126 C125 H125 121.0 . . ?
C124 C125 H125 121.0 . . ?
C125 C126 C127 121.3(3) . . ?
C125 C126 H126 119.3 . . ?
C127 C126 H126 119.3 . . ?
C128 C127 C126 121.8(3) . . ?
C128 C127 H127 119.1 . . ?
C126 C127 H127 119.1 . . ?
C127 C128 C129 116.4(3) . . ?
C127 C128 H128 121.8 . . ?
C129 C128 H128 121.8 . . ?
N17 C129 C128 131.8(3) . . ?
N17 C129 C124 105.4(3) . . ?
C128 C129 C124 122.8(3) . . ?
N21 Mn2 N25 93.43(10) . . ?
N21 Mn2 N24 95.78(9) . . ?
N25 Mn2 N24 170.76(10) . . ?
N21 Mn2 O21 143.49(9) . . ?
N25 Mn2 O21 86.67(9) . . ?
N24 Mn2 O21 86.32(9) . . ?
N21 Mn2 O22 144.20(9) . . ?
N25 Mn2 O22 86.44(9) . . ?
N24 Mn2 O22 85.70(9) . . ?
O21 Mn2 O22 72.29(8) . . ?
N21 Mn2 N22 70.94(9) . . ?
N25 Mn2 N22 107.92(9) . . ?
N24 Mn2 N22 75.88(9) . . ?
O21 Mn2 N22 74.33(8) . . ?
O22 Mn2 N22 142.67(9) . . ?
N21 Mn2 N23 71.30(9) . . ?
N25 Mn2 N23 76.05(10) . . ?
N24 Mn2 N23 106.33(9) . . ?
O21 Mn2 N23 142.83(9) . . ?
O22 Mn2 N23 73.98(9) . . ?
N22 Mn2 N23 142.20(9) . . ?
C25 N21 C21 120.2(3) . . ?
C25 N21 Mn2 119.6(2) . . ?
C21 N21 Mn2 120.2(2) . . ?
C214 N22 C27 111.9(3) . . ?
C214 N22 C26 110.3(2) . . ?
C27 N22 C26 112.6(2) . . ?
C214 N22 Mn2 108.71(18) . . ?
C27 N22 Mn2 107.22(19) . . ?
C26 N22 Mn2 105.90(18) . . ?
C212 N23 C222 112.0(3) . . ?
C212 N23 C213 112.1(3) . . ?
C222 N23 C213 110.6(3) . . ?
C212 N23 Mn2 105.7(2) . . ?
C222 N23 Mn2 109.50(19) . . ?
C213 N23 Mn2 106.68(19) . . ?
C215 N24 C216 104.9(3) . . ?
C215 N24 Mn2 113.2(2) . . ?
C216 N24 Mn2 140.4(2) . . ?
C223 N25 C224 105.8(3) . . ?
C223 N25 Mn2 114.0(2) . . ?
C224 N25 Mn2 139.2(2) . . ?
C215 N26 C221 107.5(3) . . ?
C215 N26 H26 132.0 . . ?
C221 N26 H26 120.2 . . ?
C223 N27 C229 107.6(3) . . ?
C223 N27 H27 133.5 . . ?
C229 N27 H27 118.4 . . ?
C29 O21 C28 113.0(3) . . ?
C29 O21 Mn2 114.0(2) . . ?
C28 O21 Mn2 114.09(19) . . ?
C210 O22 C211 114.6(3) . . ?
C210 O22 Mn2 112.79(19) . . ?
C211 O22 Mn2 114.53(19) . . ?
N21 C21 C22 121.2(3) . . ?
N21 C21 C213 114.6(3) . . ?
C22 C21 C213 124.1(3) . . ?
C23 C22 C21 118.7(3) . . ?
C23 C22 H22 120.7 . . ?
C21 C22 H22 120.7 . . ?
C22 C23 C24 120.1(3) . . ?
C22 C23 H23 120.0 . . ?
C24 C23 H23 120.0 . . ?
C25 C24 C23 118.3(3) . . ?
C25 C24 H24 120.9 . . ?
C23 C24 H24 120.9 . . ?
N21 C25 C24 121.5(3) . . ?
N21 C25 C26 114.9(3) . . ?
C24 C25 C26 123.5(3) . . ?
N22 C26 C25 109.2(2) . . ?
N22 C26 H26A 109.8 . . ?
C25 C26 H26A 109.8 . . ?
N22 C26 H26B 109.8 . . ?
C25 C26 H26B 109.8 . . ?
H26A C26 H26B 108.3 . . ?
N22 C27 C28 111.7(3) . . ?
N22 C27 H27A 109.3 . . ?
C28 C27 H27A 109.3 . . ?
N22 C27 H27B 109.3 . . ?
C28 C27 H27B 109.3 . . ?
H27A C27 H27B 107.9 . . ?
O21 C28 C27 106.7(3) . . ?
O21 C28 H28A 110.4 . . ?
C27 C28 H28A 110.4 . . ?
O21 C28 H28B 110.4 . . ?
C27 C28 H28B 110.4 . . ?
H28A C28 H28B 108.6 . . ?
O21 C29 C210 107.2(3) . . ?
O21 C29 H29A 110.3 . . ?
C210 C29 H29A 110.3 . . ?
O21 C29 H29B 110.3 . . ?
C210 C29 H29B 110.3 . . ?
H29A C29 H29B 108.5 . . ?
O22 C210 C29 106.7(3) . . ?
O22 C210 H21A 110.4 . . ?
C29 C210 H21A 110.4 . . ?
O22 C210 H21B 110.4 . . ?
C29 C210 H21B 110.4 . . ?
H21A C210 H21B 108.6 . . ?
O22 C211 C212 106.3(3) . . ?
O22 C211 H21C 110.5 . . ?
C212 C211 H21C 110.5 . . ?
O22 C211 H21D 110.5 . . ?
C212 C211 H21D 110.5 . . ?
H21C C211 H21D 108.7 . . ?
N23 C212 C211 111.4(3) . . ?
N23 C212 H21E 109.3 . . ?
C211 C212 H21E 109.3 . . ?
N23 C212 H21F 109.3 . . ?
C211 C212 H21F 109.3 . . ?
H21E C212 H21F 108.0 . . ?
N23 C213 C21 109.7(3) . . ?
N23 C213 H21G 109.7 . . ?
C21 C213 H21G 109.7 . . ?
N23 C213 H21H 109.7 . . ?
C21 C213 H21H 109.7 . . ?
H21G C213 H21H 108.2 . . ?
N22 C214 C215 111.6(3) . . ?
N22 C214 H21I 109.3 . . ?
C215 C214 H21I 109.3 . . ?
N22 C214 H21J 109.3 . . ?
C215 C214 H21J 109.3 . . ?
H21I C214 H21J 108.0 . . ?
N24 C215 N26 113.2(3) . . ?
N24 C215 C214 123.9(3) . . ?
N26 C215 C214 122.9(3) . . ?
C217 C216 C221 119.9(3) . . ?
C217 C216 N24 131.4(3) . . ?
C221 C216 N24 108.8(3) . . ?
C218 C217 C216 117.5(3) . . ?
C218 C217 H217 121.2 . . ?
C216 C217 H217 121.2 . . ?
C217 C218 C219 121.9(3) . . ?
C217 C218 H218 119.1 . . ?
C219 C218 H218 119.1 . . ?
C220 C219 C218 121.3(3) . . ?
C220 C219 H219 119.3 . . ?
C218 C219 H219 119.3 . . ?
C219 C220 C221 116.8(3) . . ?
C219 C220 H220 121.6 . . ?
C221 C220 H220 121.6 . . ?
N26 C221 C220 131.8(3) . . ?
N26 C221 C216 105.6(3) . . ?
C220 C221 C216 122.6(3) . . ?
N23 C222 C223 112.0(3) . . ?
N23 C222 H22A 109.2 . . ?
C223 C222 H22A 109.2 . . ?
N23 C222 H22B 109.2 . . ?
C223 C222 H22B 109.2 . . ?
H22A C222 H22B 107.9 . . ?
N25 C223 N27 112.6(3) . . ?
N25 C223 C222 124.5(3) . . ?
N27 C223 C222 122.9(3) . . ?
C225 C224 N25 131.6(3) . . ?
C225 C224 C229 120.0(3) . . ?
N25 C224 C229 108.4(3) . . ?
C224 C225 C226 117.7(4) . . ?
C224 C225 H225 121.1 . . ?
C226 C225 H225 121.1 . . ?
C225 C226 C227 121.0(4) . . ?
C225 C226 H226 119.5 . . ?
C227 C226 H226 119.5 . . ?
C228 C227 C226 122.0(3) . . ?
C228 C227 H227 119.0 . . ?
C226 C227 H227 119.0 . . ?
C227 C228 C229 116.7(4) . . ?
C227 C228 H228 121.7 . . ?
C229 C228 H228 121.7 . . ?
C228 C229 N27 131.8(3) . . ?
C228 C229 C224 122.6(4) . . ?
N27 C229 C224 105.6(3) . . ?
O11A Cl1 O12A 110.5(2) . . ?
O11A Cl1 O14A 109.1(2) . . ?
O12A Cl1 O14A 108.58(19) . . ?
O11A Cl1 O13A 109.24(18) . . ?
O12A Cl1 O13A 109.35(19) . . ?
O14A Cl1 O13A 110.05(19) . . ?
O21A Cl2 O23A 108.9(3) . . ?
O21A Cl2 O24A 107.0(2) . . ?
O23A Cl2 O24A 109.4(3) . . ?
O21A Cl2 O22A 113.0(3) . . ?
O23A Cl2 O22A 109.2(2) . . ?
O24A Cl2 O22A 109.27(19) . . ?
O32A Cl3 O33A 109.80(19) . . ?
O32A Cl3 O34A 109.8(2) . . ?
O33A Cl3 O34A 109.9(2) . . ?
O32A Cl3 O31A 110.5(2) . . ?
O33A Cl3 O31A 108.1(2) . . ?
O34A Cl3 O31A 108.8(2) . . ?
O43A Cl4A O44A 125.8(5) . . ?
O43A Cl4A O41A 103.2(5) . . ?
O44A Cl4A O41A 110.2(5) . . ?
O43A Cl4A O42A 109.7(5) . . ?
O44A Cl4A O42A 101.6(5) . . ?
O41A Cl4A O42A 104.9(5) . . ?
O2S N1S O1S 123.0(3) . . ?
O2S N1S C1S 119.0(3) . . ?
O1S N1S C1S 118.1(3) . . ?
O3S N2S O4S 122.2(5) . . ?
O3S N2S C2S 119.2(6) . . ?
O4S N2S C2S 118.6(6) . . ?
O5S N3S O6S 122.7(4) . . ?
O5S N3S C3S 119.5(4) . . ?
O6S N3S C3S 117.7(4) . . ?
N1S C1S H1SA 109.5 . . ?
N1S C1S H1SB 109.5 . . ?
H1SA C1S H1SB 109.5 . . ?
N1S C1S H1SC 109.5 . . ?
H1SA C1S H1SC 109.5 . . ?
H1SB C1S H1SC 109.5 . . ?
N2S C2S H2SA 109.5 . . ?
N2S C2S H2SB 109.5 . . ?
H2SA C2S H2SB 109.5 . . ?
N2S C2S H2SC 109.5 . . ?
H2SA C2S H2SC 109.5 . . ?
H2SB C2S H2SC 109.5 . . ?
N3S C3S H3SA 109.5 . . ?
N3S C3S H3SB 109.5 . . ?
H3SA C3S H3SB 109.5 . . ?
N3S C3S H3SC 109.5 . . ?
H3SA C3S H3SC 109.5 . . ?
H3SB C3S H3SC 109.5 . . ?
O43B Cl4B O44B 103.7(9) . . ?
O43B Cl4B O41B 100.7(11) . . ?
O44B Cl4B O41B 105.2(9) . . ?
O43B Cl4B O42B 118.5(10) . . ?
O44B Cl4B O42B 109.9(12) . . ?
O41B Cl4B O42B 117.2(10) . . ?

loop_
_geom_bond_atom_site_label_1
_geom_bond_atom_site_label_2
_geom_bond_distance
_geom_bond_site_symmetry_2
_geom_bond_publ_flag
Mn1 N11 2.230(3) . ?
Mn1 N16 2.241(3) . ?
Mn1 N15 2.251(3) . ?
Mn1 O11 2.278(2) . ?
Mn1 O12 2.281(2) . ?
Mn1 N13 2.378(3) . ?
Mn1 N12 2.381(3) . ?
N11 C11 1.346(4) . ?
N11 C15 1.346(4) . ?
N12 C17 1.478(4) . ?
N12 C114 1.480(4) . ?
N12 C16 1.483(4) . ?
N13 C122 1.476(4) . ?
N13 C112 1.478(4) . ?
N13 C113 1.482(4) . ?
N14 C115 1.343(4) . ?
N14 C116 1.378(4) . ?
N14 H14 0.8824 . ?
N15 C123 1.314(4) . ?
N15 C124 1.400(4) . ?
N16 C115 1.325(4) . ?
N16 C121 1.403(4) . ?
N17 C123 1.354(4) . ?
N17 C129 1.381(4) . ?
N17 H17 0.9228 . ?
O11 C19 1.438(4) . ?
O11 C18 1.439(4) . ?
O12 C110 1.431(4) . ?
O12 C111 1.438(4) . ?
C11 C12 1.382(5) . ?
C11 C113 1.515(4) . ?
C12 C13 1.388(5) . ?
C12 H12 0.9500 . ?
C13 C14 1.391(5) . ?
C13 H13 0.9500 . ?
C14 C15 1.383(5) . ?
C14 H14A 0.9500 . ?
C15 C16 1.516(5) . ?
C16 H16A 0.9900 . ?
C16 H16B 0.9900 . ?
C17 C18 1.512(5) . ?
C17 H17A 0.9900 . ?
C17 H17B 0.9900 . ?
C18 H18A 0.9900 . ?
C18 H18B 0.9900 . ?
C19 C110 1.506(5) . ?
C19 H19A 0.9900 . ?
C19 H19B 0.9900 . ?
C110 H11A 0.9900 . ?
C110 H11B 0.9900 . ?
C111 C112 1.505(5) . ?
C111 H11C 0.9900 . ?
C111 H11D 0.9900 . ?
C112 H11E 0.9900 . ?
C112 H11F 0.9900 . ?
C113 H11G 0.9900 . ?
C113 H11H 0.9900 . ?
C114 C115 1.490(5) . ?
C114 H11I 0.9900 . ?
C114 H11J 0.9900 . ?
C116 C117 1.391(5) . ?
C116 C121 1.403(4) . ?
C117 C118 1.374(5) . ?
C117 H117 0.9500 . ?
C118 C119 1.403(5) . ?
C118 H118 0.9500 . ?
C119 C120 1.384(5) . ?
C119 H119 0.9500 . ?
C120 C121 1.389(5) . ?
C120 H120 0.9500 . ?
C122 C123 1.492(4) . ?
C122 H12A 0.9900 . ?
C122 H12B 0.9900 . ?
C124 C125 1.392(5) . ?
C124 C129 1.404(5) . ?
C125 C126 1.379(5) . ?
C125 H125 0.9500 . ?
C126 C127 1.399(5) . ?
C126 H126 0.9500 . ?
C127 C128 1.379(5) . ?
C127 H127 0.9500 . ?
C128 C129 1.386(5) . ?
C128 H128 0.9500 . ?
Mn2 N21 2.226(3) . ?
Mn2 N25 2.229(3) . ?
Mn2 N24 2.247(3) . ?
Mn2 O21 2.267(2) . ?
Mn2 O22 2.283(2) . ?
Mn2 N22 2.376(3) . ?
Mn2 N23 2.380(3) . ?
N21 C25 1.338(4) . ?
N21 C21 1.344(4) . ?
N22 C214 1.470(4) . ?
N22 C27 1.480(4) . ?
N22 C26 1.483(4) . ?
N23 C212 1.471(4) . ?
N23 C222 1.479(4) . ?
N23 C213 1.481(4) . ?
N24 C215 1.328(4) . ?
N24 C216 1.406(4) . ?
N25 C223 1.325(4) . ?
N25 C224 1.402(4) . ?
N26 C215 1.342(4) . ?
N26 C221 1.386(4) . ?
N26 H26 0.8978 . ?
N27 C223 1.345(4) . ?
N27 C229 1.388(5) . ?
N27 H27 0.8758 . ?
O21 C29 1.439(4) . ?
O21 C28 1.441(4) . ?
O22 C210 1.430(4) . ?
O22 C211 1.442(4) . ?
C21 C22 1.389(5) . ?
C21 C213 1.514(5) . ?
C22 C23 1.377(5) . ?
C22 H22 0.9500 . ?
C23 C24 1.389(5) . ?
C23 H23 0.9500 . ?
C24 C25 1.388(5) . ?
C24 H24 0.9500 . ?
C25 C26 1.508(5) . ?
C26 H26A 0.9900 . ?
C26 H26B 0.9900 . ?
C27 C28 1.509(5) . ?
C27 H27A 0.9900 . ?
C27 H27B 0.9900 . ?
C28 H28A 0.9900 . ?
C28 H28B 0.9900 . ?
C29 C210 1.506(5) . ?
C29 H29A 0.9900 . ?
C29 H29B 0.9900 . ?
C210 H21A 0.9900 . ?
C210 H21B 0.9900 . ?
C211 C212 1.502(5) . ?
C211 H21C 0.9900 . ?
C211 H21D 0.9900 . ?
C212 H21E 0.9900 . ?
C212 H21F 0.9900 . ?
C213 H21G 0.9900 . ?
C213 H21H 0.9900 . ?
C214 C215 1.491(4) . ?
C214 H21I 0.9900 . ?
C214 H21J 0.9900 . ?
C216 C217 1.393(5) . ?
C216 C221 1.404(5) . ?
C217 C218 1.381(5) . ?
C217 H217 0.9500 . ?
C218 C219 1.400(5) . ?
C218 H218 0.9500 . ?
C219 C220 1.377(5) . ?
C219 H219 0.9500 . ?
C220 C221 1.388(5) . ?
C220 H220 0.9500 . ?
C222 C223 1.481(5) . ?
C222 H22A 0.9900 . ?
C222 H22B 0.9900 . ?
C224 C225 1.381(5) . ?
C224 C229 1.404(5) . ?
C225 C226 1.393(5) . ?
C225 H225 0.9500 . ?
C226 C227 1.397(6) . ?
C226 H226 0.9500 . ?
C227 C228 1.369(6) . ?
C227 H227 0.9500 . ?
C228 C229 1.385(5) . ?
C228 H228 0.9500 . ?
Cl1 O11A 1.425(3) . ?
Cl1 O12A 1.426(3) . ?
Cl1 O14A 1.436(3) . ?
Cl1 O13A 1.442(3) . ?
Cl2 O21A 1.399(4) . ?
Cl2 O23A 1.413(4) . ?
Cl2 O24A 1.424(3) . ?
Cl2 O22A 1.437(3) . ?
Cl3 O32A 1.428(3) . ?
Cl3 O33A 1.430(3) . ?
Cl3 O34A 1.435(3) . ?
Cl3 O31A 1.437(3) . ?
Cl4A O43A 1.374(7) . ?
Cl4A O44A 1.381(7) . ?
Cl4A O41A 1.434(7) . ?
Cl4A O42A 1.471(7) . ?
N1S O2S 1.208(4) . ?
N1S O1S 1.239(4) . ?
N1S C1S 1.468(5) . ?
N2S O3S 1.214(6) . ?
N2S O4S 1.224(5) . ?
N2S C2S 1.467(7) . ?
N3S O5S 1.182(5) . ?
N3S O6S 1.206(5) . ?
N3S C3S 1.479(6) . ?
C1S H1SA 0.9800 . ?
C1S H1SB 0.9800 . ?
C1S H1SC 0.9800 . ?
C2S H2SA 0.9800 . ?
C2S H2SB 0.9800 . ?
C2S H2SC 0.9800 . ?
C3S H3SA 0.9800 . ?
C3S H3SB 0.9800 . ?
C3S H3SC 0.9800 . ?
Cl4B O43B 1.387(12) . ?
Cl4B O44B 1.428(12) . ?
Cl4B O41B 1.445(12) . ?
Cl4B O42B 1.401(12) . ?
